data_2213136
loop_
_publ_author_name
'Pereira Silva, P. S. '
'Ramos Silva, M.'
'Paix\~ao, J. A.'
'Matos Beja, A.'

_publ_section_title
;
 <i>N</i>,<i>N</i>',<i>N</i>''-Triphenylguanidinium bromide
;
_journal_coeditor_code BI2178
_journal_issue 5
_journal_name_full 'Acta Crystallographica Section E'
_journal_page_first o2524
_journal_page_last o2526
_journal_paper_doi 10.1107/S1600536807017370
_journal_volume 63
_journal_year 2007
_chemical_formula_iupac 'C19 H18 N3 +, Br -'
_chemical_formula_moiety 'C19 H18 N3 +, Br -'
_chemical_formula_sum 'C19 H18 Br N3'
_chemical_formula_weight 368.27
_chemical_name_systematic
;
N,N',N''-Triphenylguanidinium bromide
;
_space_group_IT_number 14
_symmetry_cell_setting monoclinic
_symmetry_space_group_name_Hall '-P 2ybc'
_symmetry_space_group_name_H-M 'P 1 21/c 1'
_atom_sites_solution_hydrogens geom
_atom_sites_solution_primary direct
_atom_sites_solution_secondary difmap
_cell_angle_alpha 90.00
_cell_angle_beta 100.10(2)
_cell_angle_gamma 90.00
_cell_formula_units_Z 4
_cell_length_a 13.9129(19)
_cell_length_b 16.195(5)
_cell_length_c 7.902(3)
_cell_measurement_reflns_used 25
_cell_measurement_temperature 293(2)
_cell_measurement_theta_max 15.6
_cell_measurement_theta_min 9.9
_cell_volume 1752.9(9)
_computing_cell_refinement CAD-4
_computing_data_collection 'CAD-4 (Enraf--Nonius, 1989)'
_computing_data_reduction 'SDP-Plus (Frenz, 1985)'
_computing_molecular_graphics 'PLATON (Spek, 2003)'
_computing_publication_material SHELXL97
_computing_structure_refinement 'SHELXL97 (Sheldrick, 1997)'
_computing_structure_solution 'SHELXS97 (Sheldrick, 1997)'
_diffrn_ambient_temperature 293(2)
_diffrn_measured_fraction_theta_full 0.997
_diffrn_measured_fraction_theta_max 0.997
_diffrn_measurement_device_type 'Enraf--Nonius CAD-4'
_diffrn_measurement_method 'profile data from \w-2\q'
_diffrn_radiation_monochromator graphite
_diffrn_radiation_source 'fine-focus sealed tube'
_diffrn_radiation_type MoK\a
_diffrn_radiation_wavelength 0.71073
_diffrn_reflns_av_R_equivalents 0.0342
_diffrn_reflns_av_sigmaI/netI 0.0453
_diffrn_reflns_limit_h_max 18
_diffrn_reflns_limit_h_min -18
_diffrn_reflns_limit_k_max 0
_diffrn_reflns_limit_k_min -21
_diffrn_reflns_limit_l_max 10
_diffrn_reflns_limit_l_min -10
_diffrn_reflns_number 7432
_diffrn_reflns_theta_full 27.55
_diffrn_reflns_theta_max 27.55
_diffrn_reflns_theta_min 2.52
_diffrn_standards_decay_% 9.5
_diffrn_standards_interval_time 180
_diffrn_standards_number 3
_exptl_absorpt_coefficient_mu 2.348
_exptl_absorpt_correction_T_max 0.687
_exptl_absorpt_correction_T_min 0.539
_exptl_absorpt_correction_type psi-scan
_exptl_absorpt_process_details '(North <i>et al.</i>,  1968)'
_exptl_crystal_colour yellow
_exptl_crystal_density_diffrn 1.396
_exptl_crystal_density_method 'not measured'
_exptl_crystal_description block
_exptl_crystal_F_000 752
_exptl_crystal_size_max 0.30
_exptl_crystal_size_mid 0.26
_exptl_crystal_size_min 0.16
_refine_diff_density_max 0.317
_refine_diff_density_min -0.484
_refine_ls_extinction_method none
_refine_ls_goodness_of_fit_ref 1.008
_refine_ls_hydrogen_treatment constr
_refine_ls_matrix_type full
_refine_ls_number_parameters 208
_refine_ls_number_reflns 4040
_refine_ls_number_restraints 0
_refine_ls_restrained_S_all 1.008
_refine_ls_R_factor_all 0.0774
_refine_ls_R_factor_gt 0.0351
_refine_ls_shift/su_max 0.001
_refine_ls_shift/su_mean 0.000
_refine_ls_structure_factor_coef Fsqd
_refine_ls_weighting_details 'calc w=1/[\s^2^(Fo^2^)+(0.0349P)^2^+0.9948P] where P=(Fo^2^+2Fc^2^)/3'
_refine_ls_weighting_scheme calc
_refine_ls_wR_factor_gt 0.0813
_refine_ls_wR_factor_ref 0.0937
_reflns_number_gt 2716
_reflns_number_total 4040
_reflns_threshold_expression I>2\s(I)
_cod_data_source_file bi2178.cif
_cod_data_source_block I
_cod_original_cell_volume 1752.8(9)
_cod_original_sg_symbol_H-M 'P 21/c'
_cod_database_code 2213136
_cod_database_fobs_code 2213136

loop_
_symmetry_equiv_pos_as_xyz
'x, y, z'
'-x, y+1/2, -z+1/2'
'-x, -y, -z'
'x, -y-1/2, z-1/2'

loop_
_atom_site_type_symbol
_atom_site_label
_atom_site_fract_x
_atom_site_fract_y
_atom_site_fract_z
_atom_site_U_iso_or_equiv
_atom_site_adp_type
_atom_site_calc_flag
_atom_site_refinement_flags
_atom_site_occupancy
Br Br 0.89491(2) 0.838176(19) 0.39752(3) 0.06383(12) Uani d . 1
N N1 0.94679(15) 0.86349(14) 0.9665(3) 0.0483(5) Uani d . 1
H H1 0.9562 0.8420 1.0676 0.058 Uiso calc R 1
N N2 0.79243(14) 0.88560(14) 1.0134(2) 0.0477(5) Uani d . 1
H H2 0.8148 0.8947 1.1203 0.057 Uiso calc R 1
N N3 0.82916(14) 0.91332(14) 0.7440(2) 0.0471(5) Uani d . 1
H H3A 0.8588 0.8928 0.6669 0.057 Uiso calc R 1
C C1 0.85589(17) 0.88755(15) 0.9060(3) 0.0421(5) Uani d . 1
C C2 1.03068(17) 0.86852(15) 0.8863(3) 0.0431(5) Uani d . 1
C C3 1.05000(19) 0.93524(17) 0.7898(3) 0.0512(6) Uani d . 1
H H3 1.0071 0.9798 0.7736 0.061 Uiso calc R 1
C C4 1.1331(2) 0.9358(2) 0.7173(4) 0.0618(8) Uani d . 1
H H4 1.1458 0.9805 0.6508 0.074 Uiso calc R 1
C C5 1.1973(2) 0.8706(2) 0.7426(4) 0.0706(9) Uani d . 1
H H5 1.2526 0.8705 0.6914 0.085 Uiso calc R 1
C C6 1.1792(2) 0.8056(2) 0.8438(5) 0.0703(9) Uani d . 1
H H6 1.2238 0.7624 0.8646 0.084 Uiso calc R 1
C C7 1.09600(19) 0.80366(17) 0.9148(4) 0.0555(7) Uani d . 1
H H7 1.0837 0.7589 0.9817 0.067 Uiso calc R 1
C C8 0.69101(17) 0.86975(16) 0.9673(3) 0.0433(6) Uani d . 1
C C9 0.6276(2) 0.9121(2) 1.0494(4) 0.0616(7) Uani d . 1
H H9 0.6508 0.9525 1.1299 0.074 Uiso calc R 1
C C10 0.5295(2) 0.8949(2) 1.0129(5) 0.0755(9) Uani d . 1
H H10 0.4865 0.9235 1.0694 0.091 Uiso calc R 1
C C11 0.4949(2) 0.8365(2) 0.8947(5) 0.0777(10) Uani d . 1
H H11 0.4284 0.8251 0.8702 0.093 Uiso calc R 1
C C12 0.5579(2) 0.7945(2) 0.8119(4) 0.0763(9) Uani d . 1
H H12 0.5340 0.7550 0.7298 0.092 Uiso calc R 1
C C13 0.6565(2) 0.8100(2) 0.8487(4) 0.0617(7) Uani d . 1
H H13 0.6994 0.7804 0.7939 0.074 Uiso calc R 1
C C14 0.75480(17) 0.97252(16) 0.6916(3) 0.0425(5) Uani d . 1
C C15 0.74934(19) 1.04326(17) 0.7861(3) 0.0521(6) Uani d . 1
H H15 0.7936 1.0520 0.8871 0.063 Uiso calc R 1
C C16 0.6782(2) 1.10088(19) 0.7307(4) 0.0610(7) Uani d . 1
H H16 0.6738 1.1481 0.7959 0.073 Uiso calc R 1
C C17 0.6139(2) 1.0894(2) 0.5806(4) 0.0649(8) Uani d . 1
H H17 0.5662 1.1288 0.5436 0.078 Uiso calc R 1
C C18 0.6200(2) 1.0199(2) 0.4854(4) 0.0628(8) Uani d . 1
H H18 0.5765 1.0125 0.3828 0.075 Uiso calc R 1
C C19 0.68992(18) 0.9604(2) 0.5391(3) 0.0535(7) Uani d . 1
H H19 0.6934 0.9130 0.4741 0.064 Uiso calc R 1

loop_
_atom_site_aniso_label
_atom_site_aniso_U_11
_atom_site_aniso_U_22
_atom_site_aniso_U_33
_atom_site_aniso_U_12
_atom_site_aniso_U_13
_atom_site_aniso_U_23
Br 0.0848(2) 0.0664(2) 0.03927(14) 0.02709(16) 0.00825(12) 0.00338(13)
N1 0.0393(12) 0.0577(13) 0.0464(11) 0.0008(10) 0.0039(9) 0.0136(10)
N2 0.0422(12) 0.0685(14) 0.0315(9) -0.0027(10) 0.0039(8) 0.0018(10)
N3 0.0418(11) 0.0682(14) 0.0317(10) 0.0092(10) 0.0078(8) -0.0032(9)
C1 0.0395(13) 0.0446(14) 0.0407(12) -0.0028(10) 0.0027(10) -0.0020(10)
C2 0.0362(13) 0.0433(13) 0.0474(13) -0.0051(10) 0.0006(10) 0.0010(11)
C3 0.0457(15) 0.0479(15) 0.0582(15) -0.0024(12) 0.0040(12) 0.0040(12)
C4 0.0598(18) 0.069(2) 0.0565(16) -0.0203(15) 0.0112(14) 0.0033(15)
C5 0.0529(18) 0.085(2) 0.078(2) -0.0079(17) 0.0238(16) -0.0169(19)
C6 0.0498(18) 0.0592(18) 0.102(3) 0.0076(14) 0.0130(17) -0.0137(18)
C7 0.0446(16) 0.0456(14) 0.0746(18) -0.0011(12) 0.0053(13) 0.0039(14)
C8 0.0414(14) 0.0528(14) 0.0355(11) 0.0004(11) 0.0065(10) 0.0053(11)
C9 0.0600(18) 0.0670(19) 0.0631(17) -0.0030(14) 0.0252(14) -0.0059(15)
C10 0.056(2) 0.079(2) 0.098(3) 0.0087(17) 0.0315(18) 0.013(2)
C11 0.0406(16) 0.095(3) 0.095(3) -0.0049(17) 0.0026(16) 0.030(2)
C12 0.066(2) 0.089(2) 0.069(2) -0.0230(19) -0.0002(17) -0.0084(18)
C13 0.0572(18) 0.0666(18) 0.0623(17) -0.0050(14) 0.0132(14) -0.0136(15)
C14 0.0355(13) 0.0588(15) 0.0345(11) 0.0010(11) 0.0100(9) 0.0054(11)
C15 0.0478(15) 0.0583(16) 0.0490(14) -0.0045(12) 0.0051(11) 0.0034(13)
C16 0.0626(18) 0.0541(17) 0.0690(19) 0.0026(14) 0.0187(15) 0.0061(14)
C17 0.0535(18) 0.076(2) 0.0666(19) 0.0156(15) 0.0147(15) 0.0230(17)
C18 0.0426(15) 0.098(2) 0.0459(14) 0.0068(15) 0.0027(12) 0.0113(16)
C19 0.0434(14) 0.0778(19) 0.0387(12) 0.0024(13) 0.0056(11) -0.0008(13)

loop_
_atom_type_symbol
_atom_type_description
_atom_type_scat_dispersion_real
_atom_type_scat_dispersion_imag
_atom_type_scat_source
C C 0.0033 0.0016 'International Tables Vol C Tables 4.2.6.8 and 6.1.1.4'
H H 0.0000 0.0000 'International Tables Vol C Tables 4.2.6.8 and 6.1.1.4'
Br Br -0.2901 2.4595 'International Tables Vol C Tables 4.2.6.8 and 6.1.1.4'
N N 0.0061 0.0033 'International Tables Vol C Tables 4.2.6.8 and 6.1.1.4'

loop_
_geom_angle_atom_site_label_1
_geom_angle_atom_site_label_2
_geom_angle_atom_site_label_3
_geom_angle
C1 N1 C2 128.7(2)
C1 N1 H1 115.7
C2 N1 H1 115.7
C1 N2 C8 125.7(2)
C1 N2 H2 117.2
C8 N2 H2 117.2
C1 N3 C14 123.9(2)
C1 N3 H3A 118.1
C14 N3 H3A 118.1
N2 C1 N1 117.4(2)
N2 C1 N3 121.0(2)
N1 C1 N3 121.6(2)
C3 C2 C7 120.0(2)
C3 C2 N1 123.1(2)
C7 C2 N1 116.8(2)
C2 C3 C4 119.7(3)
C2 C3 H3 120.2
C4 C3 H3 120.2
C5 C4 C3 120.4(3)
C5 C4 H4 119.8
C3 C4 H4 119.8
C6 C5 C4 119.5(3)
C6 C5 H5 120.2
C4 C5 H5 120.2
C5 C6 C7 120.7(3)
C5 C6 H6 119.7
C7 C6 H6 119.7
C6 C7 C2 119.6(3)
C6 C7 H7 120.2
C2 C7 H7 120.2
C9 C8 C13 120.0(3)
C9 C8 N2 118.9(2)
C13 C8 N2 121.0(2)
C8 C9 C10 119.9(3)
C8 C9 H9 120.0
C10 C9 H9 120.0
C11 C10 C9 120.4(3)
C11 C10 H10 119.8
C9 C10 H10 119.8
C10 C11 C12 119.8(3)
C10 C11 H11 120.1
C12 C11 H11 120.1
C11 C12 C13 120.6(3)
C11 C12 H12 119.7
C13 C12 H12 119.7
C8 C13 C12 119.3(3)
C8 C13 H13 120.3
C12 C13 H13 120.3
C15 C14 C19 120.0(2)
C15 C14 N3 120.7(2)
C19 C14 N3 119.3(2)
C16 C15 C14 119.8(3)
C16 C15 H15 120.1
C14 C15 H15 120.1
C17 C16 C15 120.6(3)
C17 C16 H16 119.7
C15 C16 H16 119.7
C18 C17 C16 119.7(3)
C18 C17 H17 120.1
C16 C17 H17 120.1
C17 C18 C19 120.9(3)
C17 C18 H18 119.5
C19 C18 H18 119.5
C18 C19 C14 118.9(3)
C18 C19 H19 120.5
C14 C19 H19 120.5

loop_
_geom_bond_atom_site_label_1
_geom_bond_atom_site_label_2
_geom_bond_distance
N1 C1 1.330(3)
N1 C2 1.425(3)
N1 H1 0.860
N2 C1 1.328(3)
N2 C8 1.418(3)
N2 H2 0.860
N3 C1 1.336(3)
N3 C14 1.418(3)
N3 H3A 0.860
C2 C3 1.376(4)
C2 C7 1.381(4)
C3 C4 1.377(4)
C3 H3 0.930
C4 C5 1.375(5)
C4 H4 0.930
C5 C6 1.371(5)
C5 H5 0.930
C6 C7 1.373(4)
C6 H6 0.930
C7 H7 0.930
C8 C9 1.368(4)
C8 C13 1.374(4)
C9 C10 1.373(4)
C9 H9 0.930
C10 C11 1.357(5)
C10 H10 0.930
C11 C12 1.365(5)
C11 H11 0.930
C12 C13 1.375(4)
C12 H12 0.930
C13 H13 0.930
C14 C15 1.377(4)
C14 C19 1.387(3)
C15 C16 1.374(4)
C15 H15 0.930
C16 C17 1.368(4)
C16 H16 0.930
C17 C18 1.364(5)
C17 H17 0.930
C18 C19 1.383(4)
C18 H18 0.930
C19 H19 0.930

loop_
_geom_hbond_atom_site_label_D
_geom_hbond_atom_site_label_H
_geom_hbond_atom_site_label_A
_geom_hbond_site_symmetry_A
_geom_hbond_distance_DH
_geom_hbond_distance_HA
_geom_hbond_distance_DA
_geom_hbond_angle_DHA
N1 H1 Br 1_556 0.86 2.88 3.626(3) 145.9
N2 H2 Br 1_556 0.86 2.45 3.212(2) 147.3
N3 H3A Br . 0.86 2.44 3.270(2) 163.0

loop_
_geom_torsion_atom_site_label_1
_geom_torsion_atom_site_label_2
_geom_torsion_atom_site_label_3
_geom_torsion_atom_site_label_4
_geom_torsion
C8 N2 C1 N1 -148.1(2)
C8 N2 C1 N3 32.4(4)
C2 N1 C1 N2 -172.0(2)
C2 N1 C1 N3 7.5(4)
C14 N3 C1 N2 29.8(4)
C14 N3 C1 N1 -149.7(2)
C1 N1 C2 C3 39.4(4)
C1 N1 C2 C7 -143.0(3)
C7 C2 C3 C4 2.1(4)
N1 C2 C3 C4 179.5(2)
C2 C3 C4 C5 -0.8(4)
C3 C4 C5 C6 -1.4(5)
C4 C5 C6 C7 2.4(5)
C5 C6 C7 C2 -1.1(5)
C3 C2 C7 C6 -1.1(4)
N1 C2 C7 C6 -178.7(3)
C1 N2 C8 C9 -142.7(3)
C1 N2 C8 C13 40.6(4)
C13 C8 C9 C10 -0.1(4)
N2 C8 C9 C10 -176.9(3)
C8 C9 C10 C11 -0.5(5)
C9 C10 C11 C12 0.1(5)
C10 C11 C12 C13 0.9(6)
C9 C8 C13 C12 1.1(5)
N2 C8 C13 C12 177.7(3)
C11 C12 C13 C8 -1.5(5)
C1 N3 C14 C15 44.2(3)
C1 N3 C14 C19 -138.8(2)
C19 C14 C15 C16 1.3(4)
N3 C14 C15 C16 178.3(2)
C14 C15 C16 C17 -1.3(4)
C15 C16 C17 C18 0.3(4)
C16 C17 C18 C19 0.6(4)
C17 C18 C19 C14 -0.5(4)
C15 C14 C19 C18 -0.4(4)
N3 C14 C19 C18 -177.5(2)

loop_
_cod_related_entry_id
_cod_related_entry_database
_cod_related_entry_code
1 ChemSpider 21124891
